data_7052880
loop_
_publ_author_name
'Patra, Subrata'
'Gunupuru, Ravi'
'Lo, Rabindranath'
'Suresh, E.'
'Ganguly, Bishwajit'
'Paul, Parimal'

_publ_section_title
;
 Cation-induced fluorescent excimer emission in calix[4]arene-chemosensors
 bearing quinoline as a fluorogenic unit: experimental, molecular modeling
 and crystallographic studies
;
_journal_issue 4
_journal_name_full 'New Journal of Chemistry'
_journal_page_first 988
_journal_paper_doi 10.1039/c2nj20904g
_journal_volume 36
_journal_year 2012
_chemical_formula_sum 'C56 H52 N4 O6'
_chemical_formula_weight 877.02
_chemical_name_systematic
;
?
;
_space_group_IT_number 61
_symmetry_cell_setting orthorhombic
_symmetry_space_group_name_Hall '-P 2ac 2ab'
_symmetry_space_group_name_H-M 'P b c a'
_atom_sites_solution_hydrogens geom
_atom_sites_solution_primary direct
_atom_sites_solution_secondary difmap
_audit_creation_method SHELXL-97
_cell_angle_alpha 90.00
_cell_angle_beta 90.00
_cell_angle_gamma 90.00
_cell_formula_units_Z 16
_cell_length_a 28.539(4)
_cell_length_b 17.712(2)
_cell_length_c 36.055(4)
_cell_measurement_reflns_used 7115
_cell_measurement_temperature 100(2)
_cell_measurement_theta_max 21.12
_cell_measurement_theta_min 2.15
_cell_volume 18225(4)
_computing_cell_refinement 'BRUKER SMART'
_computing_data_collection 'BRUKER SMART'
_computing_data_reduction 'BRUKER SAINT'
_computing_molecular_graphics ORTEP
_computing_structure_refinement 'SHELXL-97 (Sheldrick, 1997)'
_computing_structure_solution 'SHELXS-97 (Sheldrick, 1990)'
_diffrn_ambient_temperature 100(2)
_diffrn_measured_fraction_theta_full 0.931
_diffrn_measured_fraction_theta_max 0.931
_diffrn_measurement_device_type 'BRUKER SMART APEX CCD DIFFRACTOMETER'
_diffrn_measurement_method 'OMEGA-PHI SCAN'
_diffrn_radiation_monochromator graphite
_diffrn_radiation_source 'fine-focus sealed tube'
_diffrn_radiation_type MoK\a
_diffrn_radiation_wavelength 0.71073
_diffrn_reflns_av_R_equivalents 0.1199
_diffrn_reflns_av_sigmaI/netI 0.0917
_diffrn_reflns_limit_h_max 33
_diffrn_reflns_limit_h_min -20
_diffrn_reflns_limit_k_max 20
_diffrn_reflns_limit_k_min -21
_diffrn_reflns_limit_l_max 42
_diffrn_reflns_limit_l_min -38
_diffrn_reflns_number 87742
_diffrn_reflns_theta_full 25.00
_diffrn_reflns_theta_max 25.00
_diffrn_reflns_theta_min 1.76
_exptl_absorpt_coefficient_mu 0.083
_exptl_absorpt_correction_T_max 0.9901
_exptl_absorpt_correction_T_min 0.9564
_exptl_absorpt_correction_type multi-scan
_exptl_absorpt_process_details 'BRUKER SADABS'
_exptl_crystal_colour Colourless
_exptl_crystal_density_diffrn 1.279
_exptl_crystal_density_method 'not measured'
_exptl_crystal_description Blocks
_exptl_crystal_F_000 7424
_exptl_crystal_size_max 0.54
_exptl_crystal_size_mid 0.32
_exptl_crystal_size_min 0.12
_refine_diff_density_max 0.417
_refine_diff_density_min -0.318
_refine_diff_density_rms 0.061
_refine_ls_extinction_method none
_refine_ls_goodness_of_fit_ref 1.186
_refine_ls_hydrogen_treatment mixed
_refine_ls_matrix_type full
_refine_ls_number_parameters 1193
_refine_ls_number_reflns 16038
_refine_ls_number_restraints 0
_refine_ls_restrained_S_all 1.186
_refine_ls_R_factor_all 0.1350
_refine_ls_R_factor_gt 0.0967
_refine_ls_shift/su_max 0.001
_refine_ls_shift/su_mean 0.000
_refine_ls_structure_factor_coef Fsqd
_refine_ls_weighting_details 'calc w=1/[\s^2^(Fo^2^)+(0.0348P)^2^+30.7075P] where P=(Fo^2^+2Fc^2^)/3'
_refine_ls_weighting_scheme calc
_refine_ls_wR_factor_gt 0.1662
_refine_ls_wR_factor_ref 0.1797
_reflns_number_gt 11556
_reflns_number_total 16038
_reflns_threshold_expression >2sigma(I)
_cod_data_source_file c2nj20904g.txt
_cod_data_source_block Compound_3
_cod_depositor_comments
;
The following automatic conversions were performed:

'_symmetry_cell_setting' value 'Orthorhombic' changed to
'orthorhombic' according to
/home/saulius/struct/CIF-dictionaries/cif_core.dic dictionary named
'cif_core.dic' version 2.4.1 from
2010-06-29.

'_exptl_absorpt_correction_type' value 'MULTI-SCAN'
changed to 'multi-scan' according to
/home/saulius/struct/CIF-dictionaries/cif_core.dic dictionary named
'cif_core.dic' version 2.4.1 from 2010-06-29.

Automatic conversion script
Id: cif_fix_values 1715 2011-07-08 13:25:40Z adriana 
;
_cod_original_sg_symbol_H-M Pbca
_cod_database_code 7052880

loop_
_symmetry_equiv_pos_as_xyz
'x, y, z'
'-x+1/2, -y, z+1/2'
'-x, y+1/2, -z+1/2'
'x+1/2, -y+1/2, -z'
'-x, -y, -z'
'x-1/2, y, -z-1/2'
'x, -y-1/2, z-1/2'
'-x-1/2, y-1/2, z'

loop_
_atom_site_label
_atom_site_type_symbol
_atom_site_fract_x
_atom_site_fract_y
_atom_site_fract_z
_atom_site_U_iso_or_equiv
_atom_site_adp_type
_atom_site_occupancy
_atom_site_calc_flag
_atom_site_refinement_flags
O1 O 0.25997(9) 0.19062(14) 0.19363(7) 0.0190(6) Uani 1 d .
O2 O 0.16398(11) 0.12610(16) 0.15911(8) 0.0299(7) Uani 1 d .
O3 O 0.35999(10) 0.26884(15) 0.10700(7) 0.0210(6) Uani 1 d .
O4 O 0.38008(9) 0.37277(14) 0.20871(7) 0.0196(6) Uani 1 d .
O5 O 0.32750(12) 0.52329(17) 0.25780(10) 0.0433(9) Uani 1 d .
O6 O 0.41133(9) 0.15321(14) 0.22090(7) 0.0191(6) Uani 1 d .
N1 N 0.15902(12) 0.24052(18) 0.18784(9) 0.0217(8) Uani 1 d .
H1C H 0.1707 0.2669 0.2056 0.026 Uiso 1 calc R
N2 N 0.07002(19) 0.3811(2) 0.16654(13) 0.0613(15) Uani 1 d .
N3 N 0.30546(12) 0.40317(18) 0.24382(9) 0.0236(8) Uani 1 d .
H3C H 0.3154 0.3623 0.2337 0.028 Uiso 1 calc R
N4 N 0.18668(12) 0.33402(19) 0.25229(10) 0.0258(8) Uani 1 d .
C1 C 0.29053(14) 0.1429(2) 0.17330(11) 0.0170(9) Uani 1 d .
C2 C 0.31881(14) 0.0931(2) 0.19345(11) 0.0173(9) Uani 1 d .
C3 C 0.34767(14) 0.0451(2) 0.17266(11) 0.0205(9) Uani 1 d .
H3 H 0.3661 0.0098 0.1850 0.025 Uiso 1 calc R
C4 C 0.34952(15) 0.0488(2) 0.13461(12) 0.0258(10) Uani 1 d .
H4 H 0.3684 0.0156 0.1214 0.031 Uiso 1 calc R
C5 C 0.32275(15) 0.1026(2) 0.11609(11) 0.0228(10) Uani 1 d .
H5 H 0.3249 0.1063 0.0904 0.027 Uiso 1 calc R
C6 C 0.29288(14) 0.1510(2) 0.13517(11) 0.0186(9) Uani 1 d .
C7 C 0.26561(15) 0.2119(2) 0.11465(11) 0.0229(10) Uani 1 d .
H7A H 0.2701 0.2052 0.0882 0.028 Uiso 1 calc R
H7B H 0.2325 0.2056 0.1198 0.028 Uiso 1 calc R
C8 C 0.27991(15) 0.2918(2) 0.12510(10) 0.0191(9) Uani 1 d .
C9 C 0.24671(15) 0.3432(2) 0.13833(11) 0.0242(10) Uani 1 d .
H9 H 0.2156 0.3284 0.1404 0.029 Uiso 1 calc R
C10 C 0.25952(16) 0.4161(2) 0.14851(11) 0.0269(11) Uani 1 d .
H10 H 0.2369 0.4502 0.1566 0.032 Uiso 1 calc R
C11 C 0.30588(15) 0.4378(2) 0.14660(11) 0.0227(10) Uani 1 d .
H11 H 0.3144 0.4861 0.1540 0.027 Uiso 1 calc R
C12 C 0.34008(15) 0.3882(2) 0.13367(11) 0.0193(9) Uani 1 d .
C13 C 0.32592(14) 0.3165(2) 0.12188(10) 0.0186(9) Uani 1 d .
C14 C 0.39127(15) 0.4118(2) 0.13181(12) 0.0237(10) Uani 1 d .
H14A H 0.4008 0.4114 0.1060 0.028 Uiso 1 calc R
H14B H 0.3935 0.4636 0.1404 0.028 Uiso 1 calc R
C15 C 0.42644(14) 0.3650(2) 0.15361(11) 0.0201(9) Uani 1 d .
C16 C 0.46678(15) 0.3390(2) 0.13612(12) 0.0276(11) Uani 1 d .
H16 H 0.4713 0.3492 0.1111 0.033 Uiso 1 calc R
C17 C 0.50030(15) 0.2983(2) 0.15537(13) 0.0294(11) Uani 1 d .
H17 H 0.5274 0.2819 0.1435 0.035 Uiso 1 calc R
C18 C 0.49309(15) 0.2823(2) 0.19233(12) 0.0268(10) Uani 1 d .
H18 H 0.5153 0.2540 0.2051 0.032 Uiso 1 calc R
C19 C 0.45325(14) 0.3074(2) 0.21106(11) 0.0201(9) Uani 1 d .
C20 C 0.42073(13) 0.3490(2) 0.19089(11) 0.0175(9) Uani 1 d .
C21 C 0.44648(15) 0.2884(2) 0.25183(11) 0.0240(10) Uani 1 d .
H21A H 0.4705 0.2525 0.2589 0.029 Uiso 1 calc R
H21B H 0.4518 0.3340 0.2661 0.029 Uiso 1 calc R
C22 C 0.39952(15) 0.2562(2) 0.26316(11) 0.0208(9) Uani 1 d .
C23 C 0.37244(16) 0.2893(2) 0.29059(11) 0.0241(10) Uani 1 d .
H23 H 0.3837 0.3317 0.3029 0.029 Uiso 1 calc R
C24 C 0.32911(15) 0.2606(2) 0.29993(11) 0.0261(10) Uani 1 d .
H24 H 0.3113 0.2835 0.3184 0.031 Uiso 1 calc R
C25 C 0.31222(15) 0.1971(2) 0.28155(11) 0.0218(10) Uani 1 d .
H25 H 0.2828 0.1783 0.2876 0.026 Uiso 1 calc R
C26 C 0.33849(14) 0.1613(2) 0.25426(10) 0.0188(9) Uani 1 d .
C27 C 0.38260(15) 0.1895(2) 0.24640(10) 0.0186(9) Uani 1 d .
C28 C 0.31971(15) 0.0906(2) 0.23505(11) 0.0208(9) Uani 1 d .
H28A H 0.3387 0.0479 0.2426 0.025 Uiso 1 calc R
H28B H 0.2881 0.0815 0.2438 0.025 Uiso 1 calc R
C29 C 0.21877(13) 0.1539(2) 0.20758(11) 0.0203(9) Uani 1 d .
H29A H 0.2122 0.1716 0.2325 0.024 Uiso 1 calc R
H29B H 0.2240 0.0998 0.2087 0.024 Uiso 1 calc R
C30 C 0.17767(14) 0.1703(2) 0.18287(11) 0.0201(9) Uani 1 d .
C31 C 0.12283(14) 0.2748(2) 0.16718(11) 0.0210(9) Uani 1 d .
C32 C 0.10468(15) 0.2477(2) 0.13480(12) 0.0242(10) Uani 1 d .
H32 H 0.1173 0.2048 0.1238 0.029 Uiso 1 calc R
C33 C 0.06634(15) 0.2856(2) 0.11817(11) 0.0230(10) Uani 1 d .
C34 C 0.04274(16) 0.2578(3) 0.08703(12) 0.0302(11) Uani 1 d .
H34 H 0.0538 0.2146 0.0753 0.036 Uiso 1 calc R
C35 C 0.00367(17) 0.2933(3) 0.07369(12) 0.0348(12) Uani 1 d .
H35 H -0.0125 0.2730 0.0537 0.042 Uiso 1 calc R
C36 C -0.0119(2) 0.3603(3) 0.09021(14) 0.0487(15) Uani 1 d .
H36 H -0.0378 0.3854 0.0806 0.058 Uiso 1 calc R
C37 C 0.0108(2) 0.3888(3) 0.12020(16) 0.069(2) Uani 1 d .
H37 H 0.0000 0.4331 0.1311 0.083 Uiso 1 calc R
C38 C 0.05011(19) 0.3525(3) 0.13502(13) 0.0379(13) Uani 1 d .
C39 C 0.1049(2) 0.3436(3) 0.18139(15) 0.0483(15) Uani 1 d .
H39 H 0.1188 0.3635 0.2026 0.058 Uiso 1 calc R
C40 C 0.36357(15) 0.2751(2) 0.06723(11) 0.0237(10) Uani 1 d .
H40A H 0.3668 0.3277 0.0602 0.028 Uiso 1 calc R
H40B H 0.3355 0.2552 0.0556 0.028 Uiso 1 calc R
C41 C 0.40583(15) 0.2311(2) 0.05453(11) 0.0256(10) Uani 1 d .
H41A H 0.4015 0.1781 0.0604 0.031 Uiso 1 calc R
H41B H 0.4334 0.2489 0.0676 0.031 Uiso 1 calc R
C42 C 0.41338(16) 0.2398(3) 0.01290(12) 0.0310(11) Uani 1 d .
H42A H 0.3869 0.2195 -0.0001 0.046 Uiso 1 calc R
H42B H 0.4412 0.2131 0.0057 0.046 Uiso 1 calc R
H42C H 0.4168 0.2924 0.0069 0.046 Uiso 1 calc R
C43 C 0.38118(15) 0.4464(2) 0.22464(13) 0.0277(11) Uani 1 d .
H43A H 0.3862 0.4837 0.2054 0.033 Uiso 1 calc R
H43B H 0.4068 0.4499 0.2422 0.033 Uiso 1 calc R
C44 C 0.33544(15) 0.4615(2) 0.24405(12) 0.0260(10) Uani 1 d .
C45 C 0.25999(14) 0.4010(2) 0.25808(11) 0.0192(9) Uani 1 d .
C46 C 0.24134(15) 0.4492(2) 0.28388(11) 0.0207(9) Uani 1 d .
H46 H 0.2600 0.4859 0.2950 0.025 Uiso 1 calc R
C47 C 0.19390(14) 0.4426(2) 0.29342(10) 0.0182(9) Uani 1 d .
C48 C 0.17104(16) 0.4936(2) 0.31751(11) 0.0255(10) Uani 1 d .
H48 H 0.1883 0.5317 0.3289 0.031 Uiso 1 calc R
C49 C 0.12445(17) 0.4880(2) 0.32439(12) 0.0290(11) Uani 1 d .
H49 H 0.1101 0.5231 0.3398 0.035 Uiso 1 calc R
C50 C 0.09788(17) 0.4304(3) 0.30860(12) 0.0322(11) Uani 1 d .
H50 H 0.0661 0.4265 0.3139 0.039 Uiso 1 calc R
C51 C 0.11884(15) 0.3790(2) 0.28515(12) 0.0271(10) Uani 1 d .
H51 H 0.1010 0.3407 0.2746 0.033 Uiso 1 calc R
C52 C 0.16674(15) 0.3840(2) 0.27712(10) 0.0201(9) Uani 1 d .
C53 C 0.23055(15) 0.3432(2) 0.24378(12) 0.0242(10) Uani 1 d .
H53 H 0.2437 0.3093 0.2270 0.029 Uiso 1 calc R
C54 C 0.43895(15) 0.0935(2) 0.23744(12) 0.0262(10) Uani 1 d .
H54A H 0.4186 0.0534 0.2462 0.031 Uiso 1 calc R
H54B H 0.4564 0.1130 0.2584 0.031 Uiso 1 calc R
C55 C 0.47211(15) 0.0635(2) 0.20851(12) 0.0289(11) Uani 1 d .
H55A H 0.4926 0.1038 0.2002 0.035 Uiso 1 calc R
H55B H 0.4544 0.0457 0.1873 0.035 Uiso 1 calc R
C56 C 0.50136(17) -0.0008(3) 0.22416(14) 0.0407(13) Uani 1 d .
H56A H 0.5179 0.0164 0.2457 0.061 Uiso 1 calc R
H56B H 0.5234 -0.0174 0.2058 0.061 Uiso 1 calc R
H56C H 0.4812 -0.0420 0.2308 0.061 Uiso 1 calc R
O7 O 0.74790(9) 0.20515(14) 0.05149(7) 0.0197(6) Uani 1 d .
O8 O 0.83924(10) 0.28813(16) 0.08421(8) 0.0315(8) Uani 1 d .
O9 O 0.59929(10) 0.22432(15) 0.02577(7) 0.0217(7) Uani 1 d .
O10 O 0.62797(9) 0.01746(14) 0.04415(7) 0.0198(6) Uani 1 d .
O11 O 0.67790(10) -0.11539(15) -0.01761(8) 0.0263(7) Uani 1 d .
O12 O 0.64442(10) 0.14164(15) 0.14107(7) 0.0221(7) Uani 1 d .
N5 N 0.85293(12) 0.16860(18) 0.06323(9) 0.0203(8) Uani 1 d .
H5C H 0.8432 0.1360 0.0473 0.024 Uiso 1 calc R
N6 N 0.94621(13) 0.0433(2) 0.09468(10) 0.0295(9) Uani 1 d .
N7 N 0.70381(12) -0.00658(18) 0.00935(9) 0.0216(8) Uani 1 d .
H7C H 0.6949 0.0301 0.0233 0.026 Uiso 1 calc R
N8 N 0.82443(12) 0.05630(18) 0.00820(9) 0.0215(8) Uani 1 d .
C57 C 0.71541(14) 0.2561(2) 0.06661(11) 0.0171(9) Uani 1 d .
C58 C 0.71033(15) 0.2585(2) 0.10488(10) 0.0201(9) Uani 1 d .
C59 C 0.67915(15) 0.3120(2) 0.11938(12) 0.0257(10) Uani 1 d .
H59 H 0.6748 0.3150 0.1449 0.031 Uiso 1 calc R
C60 C 0.65471(16) 0.3607(2) 0.09615(13) 0.0300(11) Uani 1 d .
H60 H 0.6353 0.3976 0.1062 0.036 Uiso 1 calc R
C61 C 0.65919(15) 0.3540(2) 0.05831(12) 0.0245(10) Uani 1 d .
H61 H 0.6424 0.3864 0.0429 0.029 Uiso 1 calc R
C62 C 0.68835(14) 0.2997(2) 0.04255(11) 0.0180(9) Uani 1 d .
C63 C 0.68845(15) 0.2876(2) 0.00086(11) 0.0217(10) Uani 1 d .
H63A H 0.6714 0.3290 -0.0105 0.026 Uiso 1 calc R
H63B H 0.7206 0.2906 -0.0077 0.026 Uiso 1 calc R
C64 C 0.66763(15) 0.2143(2) -0.01318(11) 0.0225(10) Uani 1 d .
C65 C 0.69054(16) 0.1747(2) -0.04148(11) 0.0265(10) Uani 1 d .
H65 H 0.7195 0.1919 -0.0498 0.032 Uiso 1 calc R
C66 C 0.67143(16) 0.1107(2) -0.05741(12) 0.0283(11) Uani 1 d .
H66 H 0.6871 0.0857 -0.0764 0.034 Uiso 1 calc R
C67 C 0.62861(16) 0.0845(2) -0.04471(11) 0.0278(11) Uani 1 d .
H67 H 0.6155 0.0418 -0.0556 0.033 Uiso 1 calc R
C68 C 0.60478(15) 0.1204(2) -0.01612(11) 0.0210(10) Uani 1 d .
C69 C 0.62421(15) 0.1871(2) -0.00191(10) 0.0210(10) Uani 1 d .
C70 C 0.55798(15) 0.0907(2) -0.00274(11) 0.0245(10) Uani 1 d .
H70A H 0.5339 0.1259 -0.0105 0.029 Uiso 1 calc R
H70B H 0.5519 0.0432 -0.0152 0.029 Uiso 1 calc R
C71 C 0.55281(15) 0.0780(2) 0.03855(11) 0.0217(10) Uani 1 d .
C72 C 0.51280(15) 0.1051(2) 0.05663(12) 0.0264(10) Uani 1 d .
H72 H 0.4896 0.1290 0.0428 0.032 Uiso 1 calc R
C73 C 0.50674(16) 0.0973(2) 0.09437(13) 0.0310(11) Uani 1 d .
H73 H 0.4797 0.1152 0.1057 0.037 Uiso 1 calc R
C74 C 0.54141(15) 0.0624(2) 0.11520(12) 0.0256(10) Uani 1 d .
H74 H 0.5378 0.0585 0.1408 0.031 Uiso 1 calc R
C75 C 0.58130(14) 0.0333(2) 0.09870(11) 0.0185(9) Uani 1 d .
C76 C 0.58615(14) 0.0422(2) 0.06044(11) 0.0176(9) Uani 1 d .
C77 C 0.61775(15) -0.0081(2) 0.12165(11) 0.0246(10) Uani 1 d .
H77A H 0.6082 -0.0058 0.1474 0.029 Uiso 1 calc R
H77B H 0.6173 -0.0608 0.1144 0.029 Uiso 1 calc R
C78 C 0.66734(15) 0.0194(2) 0.11919(11) 0.0229(10) Uani 1 d .
C79 C 0.70348(16) -0.0289(2) 0.10774(11) 0.0259(10) Uani 1 d .
H79 H 0.6967 -0.0790 0.1022 0.031 Uiso 1 calc R
C80 C 0.74865(17) -0.0035(3) 0.10460(12) 0.0318(11) Uani 1 d .
H80 H 0.7723 -0.0368 0.0977 0.038 Uiso 1 calc R
C81 C 0.75955(16) 0.0717(2) 0.11161(11) 0.0282(11) Uani 1 d .
H81 H 0.7901 0.0887 0.1084 0.034 Uiso 1 calc R
C82 C 0.72478(15) 0.1219(2) 0.12340(11) 0.0221(10) Uani 1 d .
C83 C 0.67962(15) 0.0938(2) 0.12805(10) 0.0215(10) Uani 1 d .
C84 C 0.73641(16) 0.2046(2) 0.13015(11) 0.0259(10) Uani 1 d .
H84A H 0.7291 0.2169 0.1557 0.031 Uiso 1 calc R
H84B H 0.7698 0.2119 0.1267 0.031 Uiso 1 calc R
C85 C 0.78932(14) 0.2399(2) 0.03637(11) 0.0222(10) Uani 1 d .
H85A H 0.7828 0.2923 0.0306 0.027 Uiso 1 calc R
H85B H 0.7980 0.2146 0.0135 0.027 Uiso 1 calc R
C86 C 0.82965(15) 0.2353(2) 0.06369(11) 0.0208(10) Uani 1 d .
C87 C 0.89105(14) 0.1458(2) 0.08540(11) 0.0187(9) Uani 1 d .
C88 C 0.91049(14) 0.1875(2) 0.11326(11) 0.0217(10) Uani 1 d .
H88 H 0.8983 0.2344 0.1197 0.026 Uiso 1 calc R
C89 C 0.94996(14) 0.1572(2) 0.13222(11) 0.0207(9) Uani 1 d .
C90 C 0.97328(15) 0.1982(3) 0.16061(11) 0.0283(11) Uani 1 d .
H90 H 0.9624 0.2455 0.1677 0.034 Uiso 1 calc R
C91 C 1.01192(15) 0.1674(3) 0.17756(12) 0.0291(11) Uani 1 d .
H91 H 1.0274 0.1946 0.1959 0.035 Uiso 1 calc R
C92 C 1.02845(17) 0.0953(3) 0.16753(13) 0.0360(12) Uani 1 d .
H92 H 1.0544 0.0750 0.1795 0.043 Uiso 1 calc R
C93 C 1.00660(16) 0.0552(3) 0.14039(12) 0.0326(11) Uani 1 d .
H93 H 1.0179 0.0078 0.1338 0.039 Uiso 1 calc R
C94 C 0.96705(15) 0.0850(2) 0.12221(12) 0.0257(10) Uani 1 d .
C95 C 0.91025(16) 0.0731(2) 0.07780(12) 0.0264(10) Uani 1 d .
H95 H 0.8960 0.0445 0.0593 0.032 Uiso 1 calc R
C96 C 0.56893(15) 0.2827(2) 0.01181(12) 0.0256(10) Uani 1 d .
H96A H 0.5481 0.2619 -0.0069 0.031 Uiso 1 calc R
H96B H 0.5875 0.3222 0.0004 0.031 Uiso 1 calc R
C97 C 0.54058(16) 0.3151(3) 0.04323(12) 0.0296(11) Uani 1 d .
H97A H 0.5614 0.3302 0.0632 0.035 Uiso 1 calc R
H97B H 0.5194 0.2769 0.0527 0.035 Uiso 1 calc R
C98 C 0.51253(17) 0.3831(3) 0.03009(14) 0.0391(13) Uani 1 d .
H98A H 0.5336 0.4234 0.0238 0.059 Uiso 1 calc R
H98B H 0.4919 0.3994 0.0495 0.059 Uiso 1 calc R
H98C H 0.4945 0.3695 0.0087 0.059 Uiso 1 calc R
C99 C 0.62680(14) -0.0523(2) 0.02438(11) 0.0211(9) Uani 1 d .
H99A H 0.6005 -0.0526 0.0073 0.025 Uiso 1 calc R
H99B H 0.6229 -0.0939 0.0416 0.025 Uiso 1 calc R
C100 C 0.67168(15) -0.0615(2) 0.00329(10) 0.0179(9) Uani 1 d .
C101 C 0.74988(15) -0.0018(2) -0.00423(10) 0.0193(9) Uani 1 d .
C102 C 0.76718(15) -0.0396(2) -0.03443(11) 0.0205(9) Uani 1 d .
H102 H 0.7478 -0.0694 -0.0491 0.025 Uiso 1 calc R
C103 C 0.81547(15) -0.0320(2) -0.04257(10) 0.0188(9) Uani 1 d .
C104 C 0.83745(16) -0.0713(2) -0.07231(10) 0.0207(10) Uani 1 d .
H104 H 0.8194 -0.1002 -0.0884 0.025 Uiso 1 calc R
C105 C 0.88477(16) -0.0669(2) -0.07742(11) 0.0234(10) Uani 1 d .
H105 H 0.8987 -0.0932 -0.0968 0.028 Uiso 1 calc R
C106 C 0.91272(15) -0.0230(2) -0.05363(11) 0.0230(10) Uani 1 d .
H106 H 0.9450 -0.0218 -0.0569 0.028 Uiso 1 calc R
C107 C 0.89256(15) 0.0180(2) -0.02569(11) 0.0218(10) Uani 1 d .
H107 H 0.9110 0.0481 -0.0104 0.026 Uiso 1 calc R
C108 C 0.84387(14) 0.0145(2) -0.02016(10) 0.0173(9) Uani 1 d .
C109 C 0.77990(15) 0.0477(2) 0.01513(11) 0.0238(10) Uani 1 d .
H109 H 0.7670 0.0763 0.0342 0.029 Uiso 1 calc R
C110 C 0.64305(18) 0.1463(4) 0.18054(13) 0.0500(15) Uani 1 d .
H10E H 0.6548 0.0993 0.1908 0.060 Uiso 1 calc R
H10D H 0.6640 0.1863 0.1885 0.060 Uiso 1 calc R
C111 C 0.5995(2) 0.1599(5) 0.19499(15) 0.095(3) Uani 1 d .
H11E H 0.5789 0.1200 0.1864 0.114 Uiso 1 calc R
H11D H 0.5882 0.2067 0.1842 0.114 Uiso 1 calc R
C112 C 0.59389(17) 0.1659(3) 0.23674(12) 0.0367(12) Uani 1 d .
H12F H 0.6113 0.1262 0.2485 0.055 Uiso 1 calc R
H12E H 0.5613 0.1613 0.2431 0.055 Uiso 1 calc R
H12D H 0.6054 0.2139 0.2450 0.055 Uiso 1 calc R

loop_
_atom_site_aniso_label
_atom_site_aniso_U_11
_atom_site_aniso_U_22
_atom_site_aniso_U_33
_atom_site_aniso_U_23
_atom_site_aniso_U_13
_atom_site_aniso_U_12
O1 0.0168(15) 0.0197(15) 0.0205(15) -0.0011(11) 0.0049(13) -0.0007(12)
O2 0.0336(19) 0.0278(17) 0.0284(17) -0.0126(14) -0.0098(15) 0.0094(14)
O3 0.0229(16) 0.0214(15) 0.0188(15) 0.0049(12) 0.0034(13) 0.0018(13)
O4 0.0171(15) 0.0189(15) 0.0228(15) -0.0010(12) 0.0018(13) -0.0022(12)
O5 0.039(2) 0.0294(19) 0.062(2) -0.0193(17) 0.0111(18) -0.0090(16)
O6 0.0183(15) 0.0228(15) 0.0163(15) 0.0020(12) 0.0006(13) 0.0016(12)
N1 0.022(2) 0.0179(18) 0.025(2) -0.0060(15) -0.0036(16) -0.0015(15)
N2 0.089(4) 0.037(3) 0.058(3) -0.019(2) -0.032(3) 0.035(3)
N3 0.022(2) 0.0161(18) 0.033(2) -0.0040(15) 0.0008(17) 0.0003(15)
N4 0.021(2) 0.0235(19) 0.033(2) -0.0060(16) 0.0017(18) -0.0009(16)
C1 0.016(2) 0.011(2) 0.024(2) -0.0028(17) 0.0003(18) -0.0032(17)
C2 0.018(2) 0.016(2) 0.018(2) 0.0013(16) -0.0025(18) -0.0051(18)
C3 0.021(2) 0.015(2) 0.025(2) 0.0048(17) -0.0039(19) -0.0017(18)
C4 0.018(2) 0.022(2) 0.038(3) -0.008(2) 0.001(2) -0.0026(19)
C5 0.028(3) 0.022(2) 0.019(2) -0.0051(18) -0.001(2) -0.008(2)
C6 0.021(2) 0.020(2) 0.015(2) -0.0015(17) -0.0025(18) -0.0053(18)
C7 0.022(2) 0.024(2) 0.023(2) 0.0006(18) -0.001(2) -0.0050(19)
C8 0.025(2) 0.020(2) 0.012(2) 0.0074(17) -0.0049(18) 0.0007(19)
C9 0.016(2) 0.030(2) 0.027(2) 0.0097(19) 0.001(2) 0.003(2)
C10 0.031(3) 0.024(2) 0.026(2) 0.0055(19) 0.001(2) 0.011(2)
C11 0.032(3) 0.016(2) 0.020(2) 0.0035(17) -0.005(2) 0.0033(19)
C12 0.026(2) 0.017(2) 0.015(2) 0.0049(16) -0.0010(19) 0.0008(18)
C13 0.022(2) 0.022(2) 0.012(2) 0.0058(16) 0.0004(18) 0.0037(19)
C14 0.033(3) 0.017(2) 0.021(2) 0.0046(17) -0.003(2) -0.0058(19)
C15 0.017(2) 0.021(2) 0.022(2) -0.0003(18) -0.0009(19) -0.0087(18)
C16 0.026(3) 0.031(3) 0.026(2) -0.001(2) 0.003(2) -0.010(2)
C17 0.016(2) 0.033(3) 0.039(3) 0.002(2) 0.005(2) -0.004(2)
C18 0.017(2) 0.026(2) 0.037(3) 0.005(2) -0.002(2) -0.0047(19)
C19 0.013(2) 0.021(2) 0.026(2) -0.0012(18) -0.0025(19) -0.0041(18)
C20 0.010(2) 0.022(2) 0.020(2) 0.0002(17) -0.0001(18) -0.0083(18)
C21 0.022(2) 0.027(2) 0.023(2) -0.0038(19) -0.005(2) 0.0002(19)
C22 0.023(2) 0.022(2) 0.017(2) 0.0078(17) -0.0016(19) 0.0028(19)
C23 0.035(3) 0.021(2) 0.016(2) -0.0012(18) -0.002(2) 0.003(2)
C24 0.030(3) 0.030(2) 0.019(2) -0.0008(19) 0.002(2) 0.005(2)
C25 0.022(2) 0.028(2) 0.016(2) 0.0066(18) 0.0045(19) -0.0022(19)
C26 0.019(2) 0.024(2) 0.013(2) 0.0047(17) -0.0018(18) 0.0019(18)
C27 0.026(2) 0.023(2) 0.0071(19) 0.0024(16) -0.0029(18) 0.0042(19)
C28 0.018(2) 0.022(2) 0.022(2) 0.0050(17) 0.0022(19) -0.0012(18)
C29 0.018(2) 0.024(2) 0.019(2) 0.0007(18) 0.0045(19) -0.0014(18)
C30 0.022(2) 0.016(2) 0.022(2) 0.0019(18) 0.0015(19) 0.0003(18)
C31 0.019(2) 0.019(2) 0.025(2) 0.0016(18) -0.0007(19) -0.0018(18)
C32 0.024(2) 0.022(2) 0.026(2) -0.0003(19) 0.004(2) 0.0072(19)
C33 0.025(2) 0.022(2) 0.023(2) 0.0043(18) 0.006(2) 0.0016(19)
C34 0.038(3) 0.034(3) 0.019(2) 0.002(2) 0.003(2) 0.008(2)
C35 0.031(3) 0.052(3) 0.021(2) 0.010(2) 0.001(2) 0.008(2)
C36 0.055(4) 0.060(4) 0.031(3) 0.003(3) -0.006(3) 0.033(3)
C37 0.096(5) 0.059(4) 0.052(4) -0.014(3) -0.027(4) 0.054(4)
C38 0.054(3) 0.028(3) 0.032(3) 0.001(2) -0.006(3) 0.013(2)
C39 0.065(4) 0.026(3) 0.054(4) -0.011(2) -0.020(3) 0.012(3)
C40 0.028(3) 0.022(2) 0.021(2) 0.0041(18) -0.002(2) 0.0023(19)
C41 0.020(2) 0.032(3) 0.025(2) 0.0027(19) -0.001(2) 0.000(2)
C42 0.029(3) 0.036(3) 0.028(3) 0.000(2) 0.002(2) -0.001(2)
C43 0.024(2) 0.021(2) 0.039(3) -0.008(2) 0.001(2) -0.006(2)
C44 0.028(3) 0.023(2) 0.027(2) -0.0022(19) -0.004(2) -0.005(2)
C45 0.019(2) 0.017(2) 0.022(2) 0.0018(17) 0.0025(19) 0.0001(18)
C46 0.028(3) 0.018(2) 0.016(2) 0.0027(17) -0.0062(19) -0.0004(19)
C47 0.025(2) 0.021(2) 0.009(2) 0.0078(16) -0.0039(18) 0.0007(18)
C48 0.039(3) 0.026(2) 0.012(2) -0.0005(17) 0.001(2) 0.001(2)
C49 0.039(3) 0.025(2) 0.023(2) 0.0030(19) 0.007(2) 0.006(2)
C50 0.029(3) 0.035(3) 0.033(3) 0.003(2) 0.009(2) 0.006(2)
C51 0.022(2) 0.027(2) 0.032(3) 0.003(2) 0.000(2) -0.002(2)
C52 0.028(3) 0.021(2) 0.012(2) 0.0045(17) -0.0020(19) -0.0005(19)
C53 0.026(3) 0.018(2) 0.028(2) -0.0098(18) 0.002(2) -0.0015(19)
C54 0.028(3) 0.027(2) 0.023(2) 0.0017(19) -0.007(2) 0.004(2)
C55 0.022(2) 0.030(3) 0.035(3) -0.003(2) -0.004(2) 0.002(2)
C56 0.035(3) 0.046(3) 0.041(3) -0.001(2) -0.001(3) 0.018(2)
O7 0.0182(15) 0.0188(14) 0.0221(15) -0.0014(12) -0.0003(13) -0.0005(12)
O8 0.0316(18) 0.0202(16) 0.0426(19) -0.0129(14) -0.0109(16) 0.0060(14)
O9 0.0253(17) 0.0275(16) 0.0124(14) -0.0003(12) -0.0005(13) 0.0007(13)
O10 0.0166(15) 0.0208(15) 0.0221(15) -0.0042(12) 0.0007(13) -0.0005(12)
O11 0.0295(18) 0.0231(16) 0.0262(16) -0.0071(13) 0.0039(14) -0.0050(14)
O12 0.0294(17) 0.0257(16) 0.0113(15) -0.0001(12) -0.0021(13) 0.0017(14)
N5 0.021(2) 0.0181(18) 0.0215(19) -0.0083(14) -0.0012(16) -0.0013(15)
N6 0.036(2) 0.029(2) 0.024(2) -0.0033(17) 0.0011(19) 0.0083(18)
N7 0.023(2) 0.0192(18) 0.0227(19) -0.0068(15) 0.0027(16) -0.0002(16)
N8 0.022(2) 0.0236(19) 0.0185(19) -0.0063(15) 0.0039(16) -0.0028(16)
C57 0.016(2) 0.015(2) 0.020(2) -0.0028(17) -0.0004(18) -0.0034(17)
C58 0.026(2) 0.023(2) 0.011(2) 0.0003(17) -0.0007(18) -0.0084(19)
C59 0.034(3) 0.026(2) 0.018(2) -0.0112(18) 0.007(2) -0.013(2)
C60 0.029(3) 0.023(2) 0.037(3) -0.012(2) 0.001(2) -0.002(2)
C61 0.023(2) 0.015(2) 0.036(3) -0.0016(18) -0.003(2) -0.0006(19)
C62 0.018(2) 0.015(2) 0.021(2) 0.0032(17) 0.0016(18) -0.0031(17)
C63 0.019(2) 0.025(2) 0.021(2) 0.0074(18) -0.0017(19) -0.0037(19)
C64 0.028(3) 0.024(2) 0.015(2) 0.0066(18) -0.002(2) -0.001(2)
C65 0.033(3) 0.029(2) 0.017(2) 0.0063(19) 0.004(2) 0.000(2)
C66 0.035(3) 0.029(3) 0.020(2) -0.0013(19) 0.003(2) 0.004(2)
C67 0.039(3) 0.027(2) 0.017(2) -0.0017(19) -0.006(2) -0.003(2)
C68 0.025(2) 0.027(2) 0.012(2) 0.0027(18) -0.0054(19) 0.0010(19)
C69 0.029(3) 0.026(2) 0.007(2) 0.0027(17) -0.0039(19) 0.005(2)
C70 0.029(3) 0.019(2) 0.026(2) 0.0036(18) -0.007(2) -0.0029(19)
C71 0.018(2) 0.021(2) 0.026(2) 0.0014(18) -0.002(2) -0.0044(18)
C72 0.020(2) 0.026(2) 0.034(3) 0.007(2) -0.001(2) 0.0009(19)
C73 0.022(3) 0.033(3) 0.038(3) -0.003(2) 0.013(2) -0.002(2)
C74 0.028(3) 0.022(2) 0.027(2) -0.0072(19) 0.010(2) -0.006(2)
C75 0.021(2) 0.015(2) 0.019(2) 0.0002(16) 0.0008(19) -0.0084(18)
C76 0.017(2) 0.018(2) 0.019(2) 0.0001(17) 0.0037(18) -0.0058(18)
C77 0.036(3) 0.020(2) 0.018(2) 0.0023(17) 0.001(2) -0.003(2)
C78 0.030(3) 0.025(2) 0.014(2) 0.0079(17) -0.0069(19) 0.001(2)
C79 0.036(3) 0.021(2) 0.020(2) 0.0020(18) -0.006(2) 0.004(2)
C80 0.031(3) 0.031(3) 0.033(3) 0.006(2) -0.001(2) 0.011(2)
C81 0.022(3) 0.037(3) 0.026(2) 0.012(2) -0.004(2) -0.002(2)
C82 0.028(3) 0.027(2) 0.011(2) 0.0087(17) -0.0064(19) 0.001(2)
C83 0.029(3) 0.026(2) 0.009(2) 0.0057(17) -0.0045(19) 0.000(2)
C84 0.029(3) 0.032(3) 0.017(2) 0.0045(19) -0.002(2) -0.008(2)
C85 0.019(2) 0.025(2) 0.022(2) 0.0004(18) 0.0021(19) -0.0001(19)
C86 0.023(2) 0.016(2) 0.024(2) -0.0011(18) 0.0069(19) -0.0015(18)
C87 0.020(2) 0.021(2) 0.016(2) 0.0021(17) 0.0028(18) -0.0017(18)
C88 0.021(2) 0.025(2) 0.019(2) -0.0017(18) 0.0045(19) 0.0010(19)
C89 0.016(2) 0.029(2) 0.017(2) 0.0029(18) 0.0041(18) -0.0009(19)
C90 0.020(2) 0.043(3) 0.022(2) 0.001(2) 0.004(2) -0.001(2)
C91 0.021(3) 0.049(3) 0.017(2) 0.000(2) 0.000(2) 0.002(2)
C92 0.028(3) 0.051(3) 0.029(3) 0.008(2) -0.002(2) 0.010(2)
C93 0.033(3) 0.041(3) 0.024(3) 0.009(2) 0.000(2) 0.013(2)
C94 0.025(3) 0.027(2) 0.025(2) 0.0042(19) 0.008(2) 0.004(2)
C95 0.032(3) 0.025(2) 0.022(2) -0.0009(19) 0.000(2) 0.001(2)
C96 0.023(2) 0.030(2) 0.024(2) 0.0013(19) -0.004(2) 0.002(2)
C97 0.023(2) 0.037(3) 0.029(3) -0.003(2) 0.008(2) -0.001(2)
C98 0.040(3) 0.036(3) 0.041(3) 0.001(2) 0.010(3) 0.002(2)
C99 0.020(2) 0.021(2) 0.022(2) -0.0014(18) 0.0030(19) -0.0009(18)
C100 0.025(2) 0.018(2) 0.010(2) -0.0002(17) 0.0012(18) -0.0025(19)
C101 0.024(2) 0.019(2) 0.015(2) -0.0006(17) -0.0020(19) 0.0008(18)
C102 0.026(2) 0.021(2) 0.015(2) -0.0021(17) -0.0027(19) -0.0035(19)
C103 0.027(2) 0.015(2) 0.014(2) 0.0044(16) -0.0013(19) -0.0011(18)
C104 0.036(3) 0.016(2) 0.010(2) -0.0013(16) 0.0039(19) -0.0027(19)
C105 0.036(3) 0.016(2) 0.018(2) -0.0003(17) 0.007(2) 0.001(2)
C106 0.024(2) 0.023(2) 0.022(2) 0.0055(18) 0.004(2) 0.0019(19)
C107 0.027(3) 0.021(2) 0.017(2) 0.0037(17) -0.0013(19) -0.0040(19)
C108 0.028(2) 0.013(2) 0.011(2) 0.0033(16) -0.0026(18) 0.0009(18)
C109 0.028(3) 0.019(2) 0.024(2) -0.0068(18) 0.006(2) 0.0031(19)
C110 0.035(3) 0.091(4) 0.024(3) 0.013(3) -0.001(2) -0.006(3)
C111 0.036(4) 0.214(9) 0.036(3) -0.049(5) -0.006(3) 0.049(5)
C112 0.027(3) 0.053(3) 0.030(3) -0.011(2) -0.006(2) 0.012(2)

loop_
_atom_type_symbol
_atom_type_description
_atom_type_scat_dispersion_real
_atom_type_scat_dispersion_imag
_atom_type_scat_source
C C 0.0033 0.0016 'International Tables Vol C Tables 4.2.6.8 and 6.1.1.4'
H H 0.0000 0.0000 'International Tables Vol C Tables 4.2.6.8 and 6.1.1.4'
N N 0.0061 0.0033 'International Tables Vol C Tables 4.2.6.8 and 6.1.1.4'
O O 0.0106 0.0060 'International Tables Vol C Tables 4.2.6.8 and 6.1.1.4'

loop_
_geom_angle_atom_site_label_1
_geom_angle_atom_site_label_2
_geom_angle_atom_site_label_3
_geom_angle
C1 O1 C29 114.5(3)
C13 O3 C40 112.6(3)
C20 O4 C43 116.4(3)
C27 O6 C54 112.8(3)
C30 N1 C31 127.5(3)
C30 N1 H1C 116.3
C31 N1 H1C 116.3
C39 N2 C38 117.9(4)
C44 N3 C45 127.7(4)
C44 N3 H3C 116.1
C45 N3 H3C 116.1
C53 N4 C52 118.0(4)
C6 C1 C2 123.6(4)
C6 C1 O1 118.8(3)
C2 C1 O1 117.5(3)
C1 C2 C3 116.3(4)
C1 C2 C28 123.2(4)
C3 C2 C28 120.5(4)
C4 C3 C2 121.9(4)
C4 C3 H3 119.1
C2 C3 H3 119.1
C3 C4 C5 119.3(4)
C3 C4 H4 120.3
C5 C4 H4 120.3
C6 C5 C4 121.4(4)
C6 C5 H5 119.3
C4 C5 H5 119.3
C1 C6 C5 117.2(4)
C1 C6 C7 122.1(4)
C5 C6 C7 120.7(4)
C8 C7 C6 113.7(3)
C8 C7 H7A 108.8
C6 C7 H7A 108.8
C8 C7 H7B 108.8
C6 C7 H7B 108.8
H7A C7 H7B 107.7
C13 C8 C9 117.6(4)
C13 C8 C7 121.8(4)
C9 C8 C7 120.6(4)
C10 C9 C8 121.1(4)
C10 C9 H9 119.4
C8 C9 H9 119.4
C11 C10 C9 119.8(4)
C11 C10 H10 120.1
C9 C10 H10 120.1
C10 C11 C12 120.9(4)
C10 C11 H11 119.6
C12 C11 H11 119.6
C11 C12 C13 118.1(4)
C11 C12 C14 120.9(4)
C13 C12 C14 120.9(4)
C8 C13 O3 120.0(3)
C8 C13 C12 122.3(4)
O3 C13 C12 117.7(4)
C15 C14 C12 117.4(3)
C15 C14 H14A 107.9
C12 C14 H14A 107.9
C15 C14 H14B 107.9
C12 C14 H14B 107.9
H14A C14 H14B 107.2
C20 C15 C16 118.1(4)
C20 C15 C14 122.4(4)
C16 C15 C14 119.5(4)
C17 C16 C15 121.1(4)
C17 C16 H16 119.4
C15 C16 H16 119.4
C18 C17 C16 119.3(4)
C18 C17 H17 120.4
C16 C17 H17 120.4
C17 C18 C19 121.6(4)
C17 C18 H18 119.2
C19 C18 H18 119.2
C20 C19 C18 117.4(4)
C20 C19 C21 122.6(4)
C18 C19 C21 120.1(4)
C15 C20 C19 122.6(4)
C15 C20 O4 119.0(4)
C19 C20 O4 118.4(3)
C22 C21 C19 117.2(3)
C22 C21 H21A 108.0
C19 C21 H21A 108.0
C22 C21 H21B 108.0
C19 C21 H21B 108.0
H21A C21 H21B 107.2
C23 C22 C27 118.0(4)
C23 C22 C21 121.8(4)
C27 C22 C21 120.2(4)
C24 C23 C22 121.2(4)
C24 C23 H23 119.4
C22 C23 H23 119.4
C23 C24 C25 119.5(4)
C23 C24 H24 120.3
C25 C24 H24 120.3
C26 C25 C24 121.3(4)
C26 C25 H25 119.4
C24 C25 H25 119.4
C27 C26 C25 118.0(4)
C27 C26 C28 121.5(4)
C25 C26 C28 120.4(4)
C26 C27 O6 120.3(3)
C26 C27 C22 121.7(4)
O6 C27 C22 118.0(4)
C2 C28 C26 115.8(3)
C2 C28 H28A 108.3
C26 C28 H28A 108.3
C2 C28 H28B 108.3
C26 C28 H28B 108.3
H28A C28 H28B 107.4
O1 C29 C30 110.1(3)
O1 C29 H29A 109.6
C30 C29 H29A 109.6
O1 C29 H29B 109.6
C30 C29 H29B 109.6
H29A C29 H29B 108.1
O2 C30 N1 123.4(4)
O2 C30 C29 122.7(4)
N1 C30 C29 113.8(3)
C32 C31 N1 125.3(4)
C32 C31 C39 118.3(4)
N1 C31 C39 116.3(4)
C31 C32 C33 119.2(4)
C31 C32 H32 120.4
C33 C32 H32 120.4
C34 C33 C38 118.9(4)
C34 C33 C32 123.0(4)
C38 C33 C32 118.0(4)
C35 C34 C33 120.9(4)
C35 C34 H34 119.6
C33 C34 H34 119.6
C34 C35 C36 119.9(5)
C34 C35 H35 120.0
C36 C35 H35 120.0
C37 C36 C35 120.2(5)
C37 C36 H36 119.9
C35 C36 H36 119.9
C36 C37 C38 121.1(5)
C36 C37 H37 119.5
C38 C37 H37 119.5
N2 C38 C37 118.7(5)
N2 C38 C33 122.2(4)
C37 C38 C33 119.0(5)
N2 C39 C31 124.2(5)
N2 C39 H39 117.9
C31 C39 H39 117.9
O3 C40 C41 108.6(3)
O3 C40 H40A 110.0
C41 C40 H40A 110.0
O3 C40 H40B 110.0
C41 C40 H40B 110.0
H40A C40 H40B 108.4
C40 C41 C42 111.1(4)
C40 C41 H41A 109.4
C42 C41 H41A 109.4
C40 C41 H41B 109.4
C42 C41 H41B 109.4
H41A C41 H41B 108.0
C41 C42 H42A 109.5
C41 C42 H42B 109.5
H42A C42 H42B 109.5
C41 C42 H42C 109.5
H42A C42 H42C 109.5
H42B C42 H42C 109.5
O4 C43 C44 109.4(3)
O4 C43 H43A 109.8
C44 C43 H43A 109.8
O4 C43 H43B 109.8
C44 C43 H43B 109.8
H43A C43 H43B 108.2
O5 C44 N3 125.0(4)
O5 C44 C43 120.6(4)
N3 C44 C43 114.4(4)
C46 C45 N3 126.4(4)
C46 C45 C53 117.7(4)
N3 C45 C53 115.9(4)
C45 C46 C47 119.3(4)
C45 C46 H46 120.3
C47 C46 H46 120.3
C46 C47 C48 122.9(4)
C46 C47 C52 119.1(4)
C48 C47 C52 118.0(4)
C49 C48 C47 121.2(4)
C49 C48 H48 119.4
C47 C48 H48 119.4
C48 C49 C50 120.8(4)
C48 C49 H49 119.6
C50 C49 H49 119.6
C51 C50 C49 119.9(4)
C51 C50 H50 120.1
C49 C50 H50 120.1
C50 C51 C52 120.6(4)
C50 C51 H51 119.7
C52 C51 H51 119.7
N4 C52 C51 119.7(4)
N4 C52 C47 120.7(4)
C51 C52 C47 119.6(4)
N4 C53 C45 125.1(4)
N4 C53 H53 117.5
C45 C53 H53 117.5
O6 C54 C55 108.3(3)
O6 C54 H54A 110.0
C55 C54 H54A 110.0
O6 C54 H54B 110.0
C55 C54 H54B 110.0
H54A C54 H54B 108.4
C54 C55 C56 110.6(4)
C54 C55 H55A 109.5
C56 C55 H55A 109.5
C54 C55 H55B 109.5
C56 C55 H55B 109.5
H55A C55 H55B 108.1
C55 C56 H56A 109.5
C55 C56 H56B 109.5
H56A C56 H56B 109.5
C55 C56 H56C 109.5
H56A C56 H56C 109.5
H56B C56 H56C 109.5
C57 O7 C85 114.5(3)
C69 O9 C96 113.4(3)
C76 O10 C99 117.4(3)
C83 O12 C110 113.0(3)
C86 N5 C87 128.4(3)
C86 N5 H5C 115.8
C87 N5 H5C 115.8
C95 N6 C94 117.5(4)
C100 N7 C101 128.3(3)
C100 N7 H7C 115.8
C101 N7 H7C 115.8
C109 N8 C108 118.1(3)
C58 C57 C62 122.9(4)
C58 C57 O7 118.4(3)
C62 C57 O7 118.7(3)
C57 C58 C59 117.3(4)
C57 C58 C84 121.8(4)
C59 C58 C84 120.9(4)
C60 C59 C58 120.9(4)
C60 C59 H59 119.6
C58 C59 H59 119.6
C61 C60 C59 119.9(4)
C61 C60 H60 120.1
C59 C60 H60 120.1
C60 C61 C62 121.3(4)
C60 C61 H61 119.4
C62 C61 H61 119.4
C61 C62 C57 117.4(4)
C61 C62 C63 120.1(4)
C57 C62 C63 122.5(4)
C64 C63 C62 116.8(3)
C64 C63 H63A 108.1
C62 C63 H63A 108.1
C64 C63 H63B 108.1
C62 C63 H63B 108.1
H63A C63 H63B 107.3
C69 C64 C65 117.1(4)
C69 C64 C63 123.3(4)
C65 C64 C63 119.3(4)
C66 C65 C64 122.0(4)
C66 C65 H65 119.0
C64 C65 H65 119.0
C65 C66 C67 119.1(4)
C65 C66 H66 120.5
C67 C66 H66 120.5
C66 C67 C68 121.6(4)
C66 C67 H67 119.2
C68 C67 H67 119.2
C67 C68 C69 117.6(4)
C67 C68 C70 120.6(4)
C69 C68 C70 121.7(4)
C64 C69 O9 120.0(4)
C64 C69 C68 122.5(4)
O9 C69 C68 117.3(4)
C71 C70 C68 116.8(3)
C71 C70 H70A 108.1
C68 C70 H70A 108.1
C71 C70 H70B 108.1
C68 C70 H70B 108.1
H70A C70 H70B 107.3
C76 C71 C72 116.8(4)
C76 C71 C70 124.0(4)
C72 C71 C70 119.2(4)
C73 C72 C71 121.9(4)
C73 C72 H72 119.1
C71 C72 H72 119.1
C72 C73 C74 119.3(4)
C72 C73 H73 120.3
C74 C73 H73 120.3
C75 C74 C73 121.3(4)
C75 C74 H74 119.3
C73 C74 H74 119.3
C74 C75 C76 117.7(4)
C74 C75 C77 120.6(4)
C76 C75 C77 121.7(4)
C71 C76 C75 123.0(4)
C71 C76 O10 119.2(3)
C75 C76 O10 117.7(4)
C78 C77 C75 117.2(3)
C78 C77 H77A 108.0
C75 C77 H77A 108.0
C78 C77 H77B 108.0
C75 C77 H77B 108.0
H77A C77 H77B 107.2
C83 C78 C79 117.2(4)
C83 C78 C77 121.9(4)
C79 C78 C77 120.9(4)
C80 C79 C78 121.0(4)
C80 C79 H79 119.5
C78 C79 H79 119.5
C79 C80 C81 120.7(4)
C79 C80 H80 119.6
C81 C80 H80 119.6
C80 C81 C82 120.3(4)
C80 C81 H81 119.8
C82 C81 H81 119.8
C83 C82 C81 117.8(4)
C83 C82 C84 121.8(4)
C81 C82 C84 120.3(4)
C82 C83 O12 119.3(4)
C82 C83 C78 122.7(4)
O12 C83 C78 117.9(4)
C58 C84 C82 113.8(3)
C58 C84 H84A 108.8
C82 C84 H84A 108.8
C58 C84 H84B 108.8
C82 C84 H84B 108.8
H84A C84 H84B 107.7
O7 C85 C86 110.8(3)
O7 C85 H85A 109.5
C86 C85 H85A 109.5
O7 C85 H85B 109.5
C86 C85 H85B 109.5
H85A C85 H85B 108.1
O8 C86 N5 124.3(4)
O8 C86 C85 121.4(4)
N5 C86 C85 114.2(3)
C88 C87 N5 125.3(4)
C88 C87 C95 118.3(4)
N5 C87 C95 116.5(4)
C87 C88 C89 118.2(4)
C87 C88 H88 120.9
C89 C88 H88 120.9
C94 C89 C90 118.9(4)
C94 C89 C88 119.4(4)
C90 C89 C88 121.7(4)
C91 C90 C89 119.6(4)
C91 C90 H90 120.2
C89 C90 H90 120.2
C90 C91 C92 120.9(4)
C90 C91 H91 119.5
C92 C91 H91 119.5
C93 C92 C91 120.3(4)
C93 C92 H92 119.9
C91 C92 H92 119.9
C92 C93 C94 120.5(4)
C92 C93 H93 119.8
C94 C93 H93 119.8
N6 C94 C93 118.9(4)
N6 C94 C89 121.4(4)
C93 C94 C89 119.7(4)
N6 C95 C87 125.3(4)
N6 C95 H95 117.4
C87 C95 H95 117.4
O9 C96 C97 109.5(3)
O9 C96 H96A 109.8
C97 C96 H96A 109.8
O9 C96 H96B 109.8
C97 C96 H96B 109.8
H96A C96 H96B 108.2
C96 C97 C98 110.5(4)
C96 C97 H97A 109.6
C98 C97 H97A 109.6
C96 C97 H97B 109.6
C98 C97 H97B 109.6
H97A C97 H97B 108.1
C97 C98 H98A 109.5
C97 C98 H98B 109.5
H98A C98 H98B 109.5
C97 C98 H98C 109.5
H98A C98 H98C 109.5
H98B C98 H98C 109.5
O10 C99 C100 109.1(3)
O10 C99 H99A 109.9
C100 C99 H99A 109.9
O10 C99 H99B 109.9
C100 C99 H99B 109.9
H99A C99 H99B 108.3
O11 C100 N7 124.0(4)
O11 C100 C99 121.3(4)
N7 C100 C99 114.8(3)
C102 C101 N7 125.8(4)
C102 C101 C109 118.6(4)
N7 C101 C109 115.6(3)
C101 C102 C103 118.0(4)
C101 C102 H102 121.0
C103 C102 H102 121.0
C108 C103 C102 119.8(4)
C108 C103 C104 117.6(4)
C102 C103 C104 122.6(4)
C105 C104 C103 120.6(4)
C105 C104 H104 119.7
C103 C104 H104 119.7
C104 C105 C106 120.7(4)
C104 C105 H105 119.7
C106 C105 H105 119.7
C107 C106 C105 120.3(4)
C107 C106 H106 119.9
C105 C106 H106 119.9
C106 C107 C108 119.8(4)
C106 C107 H107 120.1
C108 C107 H107 120.1
N8 C108 C107 118.6(4)
N8 C108 C103 120.5(4)
C107 C108 C103 120.9(4)
N8 C109 C101 124.7(4)
N8 C109 H109 117.6
C101 C109 H109 117.6
C111 C110 O12 114.5(4)
C111 C110 H10E 108.6
O12 C110 H10E 108.6
C111 C110 H10D 108.6
O12 C110 H10D 108.6
H10E C110 H10D 107.6
C110 C111 C112 119.1(5)
C110 C111 H11E 107.5
C112 C111 H11E 107.5
C110 C111 H11D 107.5
C112 C111 H11D 107.5
H11E C111 H11D 107.0
C111 C112 H12F 109.5
C111 C112 H12E 109.5
H12F C112 H12E 109.5
C111 C112 H12D 109.5
H12F C112 H12D 109.5
H12E C112 H12D 109.5

loop_
_geom_bond_atom_site_label_1
_geom_bond_atom_site_label_2
_geom_bond_distance
O1 C1 1.419(4)
O1 C29 1.435(4)
O2 C30 1.225(5)
O3 C13 1.395(5)
O3 C40 1.442(5)
O4 C20 1.391(5)
O4 C43 1.425(5)
O5 C44 1.222(5)
O6 C27 1.390(5)
O6 C54 1.447(5)
N1 C30 1.364(5)
N1 C31 1.411(5)
N1 H1C 0.8600
N2 C39 1.310(6)
N2 C38 1.368(6)
N3 C44 1.342(5)
N3 C45 1.396(5)
N3 H3C 0.8600
N4 C53 1.299(5)
N4 C52 1.382(5)
C1 C6 1.384(5)
C1 C2 1.399(5)
C2 C3 1.401(5)
C2 C28 1.501(5)
C3 C4 1.374(6)
C3 H3 0.9300
C4 C5 1.392(6)
C4 H4 0.9300
C5 C6 1.391(6)
C5 H5 0.9300
C6 C7 1.523(5)
C7 C8 1.519(5)
C7 H7A 0.9700
C7 H7B 0.9700
C8 C13 1.389(6)
C8 C9 1.398(6)
C9 C10 1.392(6)
C9 H9 0.9300
C10 C11 1.379(6)
C10 H10 0.9300
C11 C12 1.394(6)
C11 H11 0.9300
C12 C13 1.398(5)
C12 C14 1.521(6)
C14 C15 1.521(6)
C14 H14A 0.9700
C14 H14B 0.9700
C15 C20 1.383(5)
C15 C16 1.391(6)
C16 C17 1.385(6)
C16 H16 0.9300
C17 C18 1.378(6)
C17 H17 0.9300
C18 C19 1.395(6)
C18 H18 0.9300
C19 C20 1.391(5)
C19 C21 1.520(6)
C21 C22 1.513(6)
C21 H21A 0.9700
C21 H21B 0.9700
C22 C23 1.386(6)
C22 C27 1.411(6)
C23 C24 1.379(6)
C23 H23 0.9300
C24 C25 1.391(6)
C24 H24 0.9300
C25 C26 1.390(5)
C25 H25 0.9300
C26 C27 1.384(6)
C26 C28 1.528(5)
C28 H28A 0.9700
C28 H28B 0.9700
C29 C30 1.501(5)
C29 H29A 0.9700
C29 H29B 0.9700
C31 C32 1.364(6)
C31 C39 1.418(6)
C32 C33 1.417(6)
C32 H32 0.9300
C33 C34 1.399(6)
C33 C38 1.409(6)
C34 C35 1.368(6)
C34 H34 0.9300
C35 C36 1.400(7)
C35 H35 0.9300
C36 C37 1.356(7)
C36 H36 0.9300
C37 C38 1.400(7)
C37 H37 0.9300
C39 H39 0.9300
C40 C41 1.507(6)
C40 H40A 0.9700
C40 H40B 0.9700
C41 C42 1.524(6)
C41 H41A 0.9700
C41 H41B 0.9700
C42 H42A 0.9600
C42 H42B 0.9600
C42 H42C 0.9600
C43 C44 1.505(6)
C43 H43A 0.9700
C43 H43B 0.9700
C45 C46 1.370(5)
C45 C53 1.421(5)
C46 C47 1.402(6)
C46 H46 0.9300
C47 C48 1.413(6)
C47 C52 1.422(5)
C48 C49 1.356(6)
C48 H48 0.9300
C49 C50 1.394(6)
C49 H49 0.9300
C50 C51 1.378(6)
C50 H50 0.9300
C51 C52 1.400(6)
C51 H51 0.9300
C53 H53 0.9300
C54 C55 1.505(6)
C54 H54A 0.9700
C54 H54B 0.9700
C55 C56 1.521(6)
C55 H55A 0.9700
C55 H55B 0.9700
C56 H56A 0.9600
C56 H56B 0.9600
C56 H56C 0.9600
O7 C57 1.403(5)
O7 C85 1.440(5)
O8 C86 1.224(5)
O9 C69 1.392(5)
O9 C96 1.440(5)
O10 C76 1.400(5)
O10 C99 1.427(4)
O11 C100 1.229(4)
O12 C83 1.396(5)
O12 C110 1.426(5)
N5 C86 1.356(5)
N5 C87 1.409(5)
N5 H5C 0.8600
N6 C95 1.304(5)
N6 C94 1.373(5)
N7 C100 1.354(5)
N7 C101 1.405(5)
N7 H7C 0.8600
N8 C109 1.304(5)
N8 C108 1.379(5)
C57 C58 1.388(5)
C57 C62 1.395(5)
C58 C59 1.401(6)
C58 C84 1.515(6)
C59 C60 1.390(6)
C59 H59 0.9300
C60 C61 1.375(6)
C60 H60 0.9300
C61 C62 1.394(6)
C61 H61 0.9300
C62 C63 1.518(5)
C63 C64 1.516(5)
C63 H63A 0.9700
C63 H63B 0.9700
C64 C69 1.390(6)
C64 C65 1.400(6)
C65 C66 1.382(6)
C65 H65 0.9300
C66 C67 1.385(6)
C66 H66 0.9300
C67 C68 1.389(6)
C67 H67 0.9300
C68 C69 1.402(6)
C68 C70 1.514(6)
C70 C71 1.513(6)
C70 H70A 0.9700
C70 H70B 0.9700
C71 C76 1.390(6)
C71 C72 1.400(6)
C72 C73 1.379(6)
C72 H72 0.9300
C73 C74 1.387(6)
C73 H73 0.9300
C74 C75 1.384(6)
C74 H74 0.9300
C75 C76 1.395(5)
C75 C77 1.519(6)
C77 C78 1.499(6)
C77 H77A 0.9700
C77 H77B 0.9700
C78 C83 1.400(6)
C78 C79 1.402(6)
C79 C80 1.370(6)
C79 H79 0.9300
C80 C81 1.391(6)
C80 H80 0.9300
C81 C82 1.398(6)
C81 H81 0.9300
C82 C83 1.391(6)
C82 C84 1.521(6)
C84 H84A 0.9700
C84 H84B 0.9700
C85 C86 1.517(6)
C85 H85A 0.9700
C85 H85B 0.9700
C87 C88 1.364(5)
C87 C95 1.427(6)
C88 C89 1.422(6)
C88 H88 0.9300
C89 C94 1.416(6)
C89 C90 1.420(6)
C90 C91 1.373(6)
C90 H90 0.9300
C91 C92 1.409(6)
C91 H91 0.9300
C92 C93 1.360(6)
C92 H92 0.9300
C93 C94 1.408(6)
C93 H93 0.9300
C95 H95 0.9300
C96 C97 1.506(6)
C96 H96A 0.9700
C96 H96B 0.9700
C97 C98 1.522(6)
C97 H97A 0.9700
C97 H97B 0.9700
C98 H98A 0.9600
C98 H98B 0.9600
C98 H98C 0.9600
C99 C100 1.498(5)
C99 H99A 0.9700
C99 H99B 0.9700
C101 C102 1.370(5)
C101 C109 1.411(6)
C102 C103 1.416(6)
C102 H102 0.9300
C103 C108 1.410(5)
C103 C104 1.424(5)
C104 C105 1.365(6)
C104 H104 0.9300
C105 C106 1.406(6)
C105 H105 0.9300
C106 C107 1.369(6)
C106 H106 0.9300
C107 C108 1.405(6)
C107 H107 0.9300
C109 H109 0.9300
C110 C111 1.368(7)
C110 H10E 0.9700
C110 H10D 0.9700
C111 C112 1.518(7)
C111 H11E 0.9700
C111 H11D 0.9700
C112 H12F 0.9600
C112 H12E 0.9600
C112 H12D 0.9600
